data_4022172
loop_
_publ_author_name
'Guillaume Grach'
'Jana Sopkova-de Oliveira Santos'
'Jean-Fran\,cois Lohier'
'Ljubica Mojovic'
'Nelly Pl\'e'
'Alain Turck'
'Vincent Reboul'
'Patrick Metzner'

_publ_contact_author_address
;     Centre d'\'Etudes et la Recherche sur le Medicament de Normandie (CERMN)
      Universit\'e de Caen
      5 rue Vaub\'enard
      14032 Caen
      France
;
_publ_contact_author_email jana.sopkova@unicaen.fr
_publ_contact_author_fax '332 31 93 11 88'
_publ_contact_author_name 'Sopkov\'a-de Oliveira Santos, Jana'
_publ_contact_author_phone '332 31 56 59 10'
_publ_section_title
;
 Diastereoselective Addition of Enantiopure Lithium
 tert-Butylsulfinylferrocene to Imines
;
_journal_name_full 'Journal of Organic Chemistry'
_journal_page_first 9572
_journal_page_last 9579
_journal_paper_doi 10.1021/jo061360t
_journal_volume 71
_journal_year 2006
_chemical_absolute_configuration ad
_chemical_compound_source synthetised
_chemical_formula_moiety 'C28 H37 Fe N O3 S2'
_chemical_formula_sum 'C28 H37 Fe N O3 S2'
_chemical_formula_weight 555.56
_chemical_melting_point 426.15
_chemical_name_systematic
;
 (S~Fc~,S~S~)-2-(N-tosyl-1-amino-2-cyclohexyl)-1-tert-butylsulfinylferrocene
;
_space_group_IT_number 76
_space_group_name_Hall 'P 4w'
_space_group_name_H-M_alt 'P 41'
_symmetry_cell_setting tetragonal
_symmetry_space_group_name_Hall 'P 4w'
_symmetry_space_group_name_H-M 'P 41'
_atom_sites_solution_hydrogens geom
_atom_sites_solution_primary direct
_atom_sites_solution_secondary difmap
_audit_creation_method SHELXL-97
_cell_angle_alpha 90.00
_cell_angle_beta 90.00
_cell_angle_gamma 90.00
_cell_formula_units_Z 4
_cell_length_a 11.8067(4)
_cell_length_b 11.8067(4)
_cell_length_c 19.3721(7)
_cell_measurement_reflns_used 18377
_cell_measurement_temperature 150(2)
_cell_measurement_theta_max 43.05
_cell_measurement_theta_min 1.72
_cell_volume 2700.43(16)
_computing_cell_refinement 'Bruker SMART'
_computing_data_collection 'Bruker SMART'
_computing_data_reduction 'Bruker SAINT'
_computing_molecular_graphics 'ORTEP-3 (Farrugia, 1997)'
_computing_publication_material 'SHELXL-97 (Sheldrick, 1997)'
_computing_structure_refinement 'SHELXL-97 (Sheldrick, 1997)'
_computing_structure_solution 'SHELXS-97 (Sheldrick, 1990)'
_diffrn_ambient_temperature 150(2)
_diffrn_measured_fraction_theta_full 0.999
_diffrn_measured_fraction_theta_max 0.999
_diffrn_measurement_device_type 'CCD area detector'
_diffrn_measurement_method 'phi and omega scans'
_diffrn_radiation_monochromator graphite
_diffrn_radiation_source 'sealed tube'
_diffrn_radiation_type MoK\a
_diffrn_radiation_wavelength 0.71073
_diffrn_reflns_av_R_equivalents 0.0421
_diffrn_reflns_av_sigmaI/netI 0.0403
_diffrn_reflns_limit_h_max 22
_diffrn_reflns_limit_h_min -19
_diffrn_reflns_limit_k_max 22
_diffrn_reflns_limit_k_min -22
_diffrn_reflns_limit_l_max 37
_diffrn_reflns_limit_l_min -31
_diffrn_reflns_number 115827
_diffrn_reflns_theta_full 43.05
_diffrn_reflns_theta_max 43.05
_diffrn_reflns_theta_min 1.72
_diffrn_standards_decay_% 0
_exptl_absorpt_coefficient_mu 0.743
_exptl_absorpt_correction_type none
_exptl_crystal_colour 'translucent light yellow'
_exptl_crystal_density_diffrn 1.366
_exptl_crystal_density_method 'not measured'
_exptl_crystal_description plate
_exptl_crystal_F_000 1176
_exptl_crystal_size_max 0.557
_exptl_crystal_size_mid 0.110
_exptl_crystal_size_min 0.091
_refine_diff_density_max 0.417
_refine_diff_density_min -0.268
_refine_diff_density_rms 0.068
_refine_ls_abs_structure_details 'Flack (1983), 8160 Friedel pairs'
_refine_ls_abs_structure_Flack 0.001(4)
_refine_ls_extinction_method none
_refine_ls_goodness_of_fit_ref 1.035
_refine_ls_hydrogen_treatment refxyz
_refine_ls_matrix_type full
_refine_ls_number_parameters 464
_refine_ls_number_reflns 18377
_refine_ls_number_restraints 1
_refine_ls_restrained_S_all 1.035
_refine_ls_R_factor_all 0.0393
_refine_ls_R_factor_gt 0.0271
_refine_ls_shift/su_max 0.003
_refine_ls_shift/su_mean 0.000
_refine_ls_structure_factor_coef Fsqd
_refine_ls_weighting_details 'calc w=1/[\s^2^(Fo^2^)+(0.0303P)^2^+0.0026P] where P=(Fo^2^+2Fc^2^)/3'
_refine_ls_weighting_scheme calc
_refine_ls_wR_factor_gt 0.0574
_refine_ls_wR_factor_ref 0.0616
_reflns_number_gt 15879
_reflns_number_total 18377
_reflns_threshold_expression >2sigma(I)
_cod_data_source_file jo061360tsi20060630_084035.cif
_cod_depositor_comments
;
The following automatic conversions were performed:
'_symmetry_cell_setting' value 'Tetragonal' changed to 'tetragonal'
according to '/home/saulius/struct/CIF-dictionaries/cif_core.dic'
dictionary named 'cif_core.dic' version 2.4.1 from 2010-06-29.

Automatic conversion script
Id: cif_fix_enum 1527 2010-12-29 10:47:43Z saulius 

The following automatic conversions were performed:

'_chemical_melting_point' value '153\%C' was changed to '426.15' - it
was converted from degrees Celsius(C) to Kelvins(K).

Automatic conversion script
Id: cif_fix_values 1646 2011-03-28 12:23:43Z adriana 
;
_cod_database_code 4022172

loop_
_symmetry_equiv_pos_as_xyz
'x, y, z'
'-x, -y, z+1/2'
'-y, x, z+1/4'
'y, -x, z+3/4'

loop_
_atom_site_label
_atom_site_type_symbol
_atom_site_fract_x
_atom_site_fract_y
_atom_site_fract_z
_atom_site_U_iso_or_equiv
_atom_site_adp_type
_atom_site_occupancy
_atom_site_symmetry_multiplicity
_atom_site_calc_flag
Fe1 Fe 0.435998(8) 0.763309(9) 0.248603(5) 0.01072(2) Uani 1 1 d
S1 S 0.459026(15) 0.911582(15) 0.390601(9) 0.01092(3) Uani 1 1 d
S2 S 0.626565(15) 0.469167(15) 0.322633(9) 0.01033(3) Uani 1 1 d
O1 O 0.49078(6) 0.82236(5) 0.44258(3) 0.01595(10) Uani 1 1 d
O2 O 0.53207(5) 0.48923(5) 0.36763(3) 0.01476(9) Uani 1 1 d
O3 O 0.60984(5) 0.40742(5) 0.25949(3) 0.01569(10) Uani 1 1 d
N1 N 0.68224(6) 0.58944(5) 0.30372(3) 0.01222(10) Uani 1 1 d
HN1 H 0.7287(13) 0.5853(12) 0.2699(8) 0.020(3) Uiso 1 1 d
C1 C 0.38421(7) 0.59892(7) 0.23476(4) 0.01501(12) Uani 1 1 d
H1 H 0.4363(13) 0.5342(13) 0.2293(8) 0.025(4) Uiso 1 1 d
C2 C 0.34144(7) 0.66899(8) 0.18097(5) 0.01853(14) Uani 1 1 d
H2 H 0.3586(14) 0.6644(13) 0.1339(8) 0.027(4) Uiso 1 1 d
C3 C 0.27358(7) 0.75519(8) 0.21193(6) 0.02188(16) Uani 1 1 d
H3 H 0.2365(13) 0.8118(13) 0.1891(8) 0.020(3) Uiso 1 1 d
C4 C 0.27510(7) 0.73833(8) 0.28482(5) 0.02061(16) Uani 1 1 d
H4 H 0.2351(12) 0.7836(12) 0.3150(8) 0.018(3) Uiso 1 1 d
C5 C 0.34350(7) 0.64158(7) 0.29896(4) 0.01672(13) Uani 1 1 d
H5 H 0.3599(12) 0.6134(12) 0.3400(7) 0.016(3) Uiso 1 1 d
C6 C 0.59287(6) 0.77656(6) 0.29341(3) 0.01008(10) Uani 1 1 d
C7 C 0.60247(6) 0.77648(7) 0.21969(4) 0.01324(11) Uani 1 1 d
H7 H 0.6439(11) 0.7247(11) 0.1960(7) 0.015(3) Uiso 1 1 d
C8 C 0.53794(7) 0.86734(8) 0.19181(4) 0.01529(12) Uani 1 1 d
H8 H 0.5318(13) 0.8785(12) 0.1418(8) 0.022(3) Uiso 1 1 d
C9 C 0.48676(6) 0.92701(6) 0.24749(4) 0.01353(11) Uani 1 1 d
H9 H 0.4397(12) 0.9921(13) 0.2423(8) 0.020(3) Uiso 1 1 d
C10 C 0.52159(6) 0.87258(6) 0.31059(3) 0.01041(10) Uani 1 1 d
C11 C 0.53625(7) 1.04220(6) 0.41581(4) 0.01385(11) Uani 1 1 d
C12 C 0.50613(9) 1.13412(7) 0.36389(5) 0.02020(15) Uani 1 1 d
H12A H 0.5239(15) 1.2057(15) 0.3860(9) 0.034(4) Uiso 1 1 d
H12B H 0.4204(14) 1.1381(14) 0.3595(9) 0.030(4) Uiso 1 1 d
H12C H 0.5357(13) 1.1228(13) 0.3178(8) 0.025(3) Uiso 1 1 d
C13 C 0.66320(8) 1.02480(8) 0.42011(5) 0.02066(15) Uani 1 1 d
H13A H 0.6839(14) 0.9631(13) 0.4492(8) 0.026(4) Uiso 1 1 d
H13B H 0.6979(15) 1.0950(15) 0.4362(9) 0.039(5) Uiso 1 1 d
H13C H 0.6959(15) 0.9972(15) 0.3763(9) 0.036(4) Uiso 1 1 d
C14 C 0.48705(9) 1.06946(8) 0.48723(4) 0.02174(16) Uani 1 1 d
H14A H 0.5165(14) 1.1392(14) 0.5035(9) 0.034(4) Uiso 1 1 d
H14B H 0.5100(13) 1.0079(13) 0.5185(8) 0.024(3) Uiso 1 1 d
H14C H 0.4082(14) 1.0806(14) 0.4854(9) 0.031(4) Uiso 1 1 d
C15 C 0.65760(6) 0.69581(6) 0.34021(3) 0.00976(10) Uani 1 1 d
H15 H 0.6106(10) 0.6790(10) 0.3787(6) 0.004(2) Uiso 1 1 d
C16 C 0.76727(6) 0.75340(6) 0.36571(4) 0.01146(10) Uani 1 1 d
H16 H 0.7400(11) 0.8211(11) 0.3893(7) 0.010(3) Uiso 1 1 d
C17 C 0.84623(7) 0.79245(8) 0.30762(4) 0.01776(14) Uani 1 1 d
H17A H 0.8788(13) 0.7250(14) 0.2834(8) 0.028(4) Uiso 1 1 d
H17B H 0.8055(14) 0.8350(14) 0.2700(8) 0.027(4) Uiso 1 1 d
C18 C 0.94487(8) 0.86219(9) 0.33665(5) 0.02284(17) Uani 1 1 d
H18A H 0.9207(14) 0.9290(15) 0.3557(9) 0.029(4) Uiso 1 1 d
H18B H 0.9964(17) 0.8882(18) 0.3010(11) 0.049(5) Uiso 1 1 d
C19 C 1.00979(7) 0.79670(9) 0.39188(5) 0.02064(15) Uani 1 1 d
H19A H 1.0688(15) 0.8479(14) 0.4132(9) 0.034(4) Uiso 1 1 d
H19B H 1.0452(14) 0.7314(14) 0.3705(9) 0.029(4) Uiso 1 1 d
C20 C 0.93059(7) 0.75345(8) 0.44848(4) 0.01778(13) Uani 1 1 d
H20A H 0.9770(12) 0.7083(12) 0.4823(7) 0.020(3) Uiso 1 1 d
H20B H 0.9031(13) 0.8165(14) 0.4726(8) 0.027(4) Uiso 1 1 d
C21 C 0.83349(6) 0.68300(7) 0.41819(4) 0.01394(11) Uani 1 1 d
H21A H 0.8677(14) 0.6214(14) 0.3955(9) 0.031(4) Uiso 1 1 d
H21B H 0.7854(14) 0.6595(13) 0.4571(8) 0.024(3) Uiso 1 1 d
C22 C 0.72717(6) 0.38872(6) 0.36988(4) 0.01285(11) Uani 1 1 d
C23 C 0.80899(8) 0.32775(8) 0.33413(5) 0.02106(15) Uani 1 1 d
H23 H 0.8170(16) 0.3325(15) 0.2843(10) 0.039(5) Uiso 1 1 d
C24 C 0.88230(9) 0.25700(9) 0.37024(6) 0.02619(19) Uani 1 1 d
H24 H 0.9324(15) 0.2138(15) 0.3440(9) 0.036(4) Uiso 1 1 d
C25 C 0.87370(8) 0.24526(8) 0.44191(5) 0.02105(16) Uani 1 1 d
C26 C 0.79218(8) 0.30840(8) 0.47655(5) 0.01962(14) Uani 1 1 d
H26 H 0.7874(15) 0.3043(15) 0.5250(10) 0.036(4) Uiso 1 1 d
C27 C 0.71927(7) 0.38131(7) 0.44143(4) 0.01602(13) Uani 1 1 d
H27 H 0.6699(14) 0.4210(14) 0.4657(9) 0.030(4) Uiso 1 1 d
C28 C 0.94819(10) 0.16374(10) 0.48080(7) 0.0318(2) Uani 1 1 d
H28A H 0.9972(16) 0.1965(16) 0.5117(10) 0.039(5) Uiso 1 1 d
H28B H 0.9975(17) 0.1287(17) 0.4521(11) 0.045(5) Uiso 1 1 d
H28C H 0.905(2) 0.109(2) 0.5063(14) 0.080(8) Uiso 1 1 d

loop_
_atom_site_aniso_label
_atom_site_aniso_U_11
_atom_site_aniso_U_22
_atom_site_aniso_U_33
_atom_site_aniso_U_23
_atom_site_aniso_U_13
_atom_site_aniso_U_12
Fe1 0.00874(4) 0.01283(4) 0.01060(3) -0.00247(3) -0.00107(3) -0.00046(3)
S1 0.01137(7) 0.01032(6) 0.01108(6) -0.00044(5) 0.00140(5) 0.00095(5)
S2 0.01078(6) 0.00947(6) 0.01074(6) -0.00069(5) 0.00073(5) -0.00104(5)
O1 0.0223(3) 0.0128(2) 0.0127(2) 0.00332(17) 0.00352(19) 0.00101(19)
O2 0.0120(2) 0.0159(2) 0.0164(2) 0.00194(18) 0.00417(18) -0.00051(17)
O3 0.0191(3) 0.0133(2) 0.0146(2) -0.00381(18) -0.00194(18) -0.00253(18)
N1 0.0142(2) 0.0094(2) 0.0131(2) -0.00177(18) 0.00535(19) -0.00114(18)
C1 0.0128(3) 0.0152(3) 0.0170(3) -0.0051(2) 0.0005(2) -0.0015(2)
C2 0.0169(3) 0.0207(4) 0.0180(3) -0.0046(3) -0.0067(3) -0.0027(3)
C3 0.0124(3) 0.0205(4) 0.0327(4) -0.0040(3) -0.0081(3) 0.0012(3)
C4 0.0110(3) 0.0201(4) 0.0308(4) -0.0092(3) 0.0047(3) -0.0013(2)
C5 0.0141(3) 0.0179(3) 0.0182(3) -0.0038(3) 0.0035(2) -0.0039(2)
C6 0.0092(2) 0.0114(2) 0.0097(2) -0.00116(19) -0.00047(19) -0.00039(18)
C7 0.0112(3) 0.0189(3) 0.0097(2) -0.0020(2) 0.0009(2) -0.0005(2)
C8 0.0149(3) 0.0209(3) 0.0101(2) 0.0020(2) -0.0008(2) -0.0017(2)
C9 0.0142(3) 0.0141(3) 0.0124(2) 0.0024(2) -0.0027(2) 0.0000(2)
C10 0.0109(2) 0.0104(2) 0.0099(2) -0.00063(19) -0.00065(19) 0.00028(19)
C11 0.0178(3) 0.0096(3) 0.0141(3) -0.0027(2) -0.0007(2) 0.0016(2)
C12 0.0292(4) 0.0111(3) 0.0203(3) 0.0015(3) -0.0004(3) 0.0027(3)
C13 0.0177(3) 0.0151(3) 0.0292(4) -0.0064(3) -0.0029(3) -0.0009(2)
C14 0.0315(5) 0.0186(4) 0.0151(3) -0.0054(3) 0.0018(3) 0.0049(3)
C15 0.0093(2) 0.0095(2) 0.0104(2) -0.00156(19) 0.00072(18) 0.00014(18)
C16 0.0104(2) 0.0101(2) 0.0139(3) 0.0001(2) -0.0017(2) 0.00029(19)
C17 0.0136(3) 0.0224(4) 0.0172(3) 0.0081(3) -0.0034(2) -0.0056(2)
C18 0.0165(3) 0.0233(4) 0.0287(4) 0.0107(3) -0.0068(3) -0.0088(3)
C19 0.0115(3) 0.0274(4) 0.0231(3) 0.0067(3) -0.0042(3) -0.0039(3)
C20 0.0128(3) 0.0243(4) 0.0162(3) 0.0016(3) -0.0040(2) -0.0002(3)
C21 0.0114(3) 0.0166(3) 0.0138(3) 0.0036(2) -0.0008(2) 0.0003(2)
C22 0.0127(3) 0.0106(3) 0.0152(3) 0.0005(2) 0.0001(2) -0.0005(2)
C23 0.0200(4) 0.0222(4) 0.0210(3) 0.0042(3) 0.0057(3) 0.0073(3)
C24 0.0190(4) 0.0258(4) 0.0337(5) 0.0068(4) 0.0050(3) 0.0095(3)
C25 0.0159(3) 0.0156(3) 0.0316(4) 0.0061(3) -0.0064(3) -0.0015(2)
C26 0.0220(4) 0.0171(3) 0.0198(3) 0.0022(3) -0.0080(3) -0.0016(3)
C27 0.0187(3) 0.0147(3) 0.0146(3) -0.0012(2) -0.0027(2) 0.0003(2)
C28 0.0218(4) 0.0269(5) 0.0468(7) 0.0140(4) -0.0101(4) 0.0019(3)

loop_
_atom_type_symbol
_atom_type_description
_atom_type_scat_dispersion_real
_atom_type_scat_dispersion_imag
_atom_type_scat_source
C C 0.0033 0.0016 'International Tables Vol C Tables 4.2.6.8 and 6.1.1.4'
H H 0.0000 0.0000 'International Tables Vol C Tables 4.2.6.8 and 6.1.1.4'
N N 0.0061 0.0033 'International Tables Vol C Tables 4.2.6.8 and 6.1.1.4'
O O 0.0106 0.0060 'International Tables Vol C Tables 4.2.6.8 and 6.1.1.4'
S S 0.1246 0.1234 'International Tables Vol C Tables 4.2.6.8 and 6.1.1.4'
Fe Fe 0.3463 0.8444 'International Tables Vol C Tables 4.2.6.8 and 6.1.1.4'

loop_
_geom_angle_atom_site_label_1
_geom_angle_atom_site_label_2
_geom_angle_atom_site_label_3
_geom_angle
C9 Fe1 C10 41.62(3)
C9 Fe1 C8 40.98(3)
C10 Fe1 C8 69.09(3)
C9 Fe1 C4 114.59(3)
C10 Fe1 C4 110.52(3)
C8 Fe1 C4 144.96(4)
C9 Fe1 C3 108.57(4)
C10 Fe1 C3 134.49(3)
C8 Fe1 C3 113.17(4)
C4 Fe1 C3 40.77(4)
C9 Fe1 C7 68.94(3)
C10 Fe1 C7 68.67(3)
C8 Fe1 C7 40.69(3)
C4 Fe1 C7 174.14(4)
C3 Fe1 C7 143.80(4)
C9 Fe1 C2 132.32(3)
C10 Fe1 C2 173.47(3)
C8 Fe1 C2 107.67(3)
C4 Fe1 C2 68.61(4)
C3 Fe1 C2 40.78(4)
C7 Fe1 C2 112.88(3)
C9 Fe1 C6 70.38(3)
C10 Fe1 C6 41.62(3)
C8 Fe1 C6 69.50(3)
C4 Fe1 C6 134.75(4)
C3 Fe1 C6 174.93(4)
C7 Fe1 C6 40.89(3)
C2 Fe1 C6 143.46(3)
C9 Fe1 C5 146.27(3)
C10 Fe1 C5 115.37(3)
C8 Fe1 C5 172.51(3)
C4 Fe1 C5 40.71(4)
C3 Fe1 C5 68.51(4)
C7 Fe1 C5 133.90(3)
C2 Fe1 C5 68.50(4)
C6 Fe1 C5 109.43(3)
C9 Fe1 C1 171.88(3)
C10 Fe1 C1 145.68(3)
C8 Fe1 C1 132.39(3)
C4 Fe1 C1 68.41(3)
C3 Fe1 C1 68.37(4)
C7 Fe1 C1 108.76(3)
C2 Fe1 C1 40.59(4)
C6 Fe1 C1 113.35(3)
C5 Fe1 C1 40.64(3)
O1 S1 C10 107.38(3)
O1 S1 C11 106.44(4)
C10 S1 C11 103.91(3)
O2 S2 O3 119.58(4)
O2 S2 N1 108.09(4)
O3 S2 N1 108.08(4)
O2 S2 C22 107.17(4)
O3 S2 C22 105.03(4)
N1 S2 C22 108.46(4)
C15 N1 S2 124.35(5)
C15 N1 HN1 122.9(10)
S2 N1 HN1 112.7(10)
C2 C1 C5 108.29(8)
C2 C1 Fe1 69.61(5)
C5 C1 Fe1 69.65(5)
C2 C1 H1 126.3(9)
C5 C1 H1 125.3(9)
Fe1 C1 H1 124.1(9)
C1 C2 C3 107.82(8)
C1 C2 Fe1 69.80(4)
C3 C2 Fe1 69.50(5)
C1 C2 H2 127.1(10)
C3 C2 H2 124.9(10)
Fe1 C2 H2 122.4(10)
C4 C3 C2 108.02(8)
C4 C3 Fe1 69.58(5)
C2 C3 Fe1 69.72(5)
C4 C3 H3 126.0(9)
C2 C3 H3 126.0(9)
Fe1 C3 H3 125.6(10)
C5 C4 C3 108.02(8)
C5 C4 Fe1 69.85(5)
C3 C4 Fe1 69.64(5)
C5 C4 H4 129.2(9)
C3 C4 H4 122.7(9)
Fe1 C4 H4 127.5(9)
C1 C5 C4 107.85(8)
C1 C5 Fe1 69.70(5)
C4 C5 Fe1 69.44(5)
C1 C5 H5 125.4(9)
C4 C5 H5 126.8(9)
Fe1 C5 H5 125.1(9)
C7 C6 C10 105.96(6)
C7 C6 C15 123.63(6)
C10 C6 C15 130.13(6)
C7 C6 Fe1 69.48(4)
C10 C6 Fe1 68.46(4)
C15 C6 Fe1 131.14(5)
C8 C7 C6 109.61(7)
C8 C7 Fe1 69.35(4)
C6 C7 Fe1 69.62(4)
C8 C7 H7 127.2(9)
C6 C7 H7 123.2(9)
Fe1 C7 H7 127.1(9)
C7 C8 C9 108.24(6)
C7 C8 Fe1 69.96(4)
C9 C8 Fe1 68.84(4)
C7 C8 H8 121.1(9)
C9 C8 H8 130.6(9)
Fe1 C8 H8 124.7(9)
C8 C9 C10 107.52(6)
C8 C9 Fe1 70.18(5)
C10 C9 Fe1 69.48(4)
C8 C9 H9 124.5(9)
C10 C9 H9 127.9(9)
Fe1 C9 H9 126.7(9)
C9 C10 C6 108.64(6)
C9 C10 S1 120.37(5)
C6 C10 S1 130.05(5)
C9 C10 Fe1 68.89(4)
C6 C10 Fe1 69.93(4)
S1 C10 Fe1 118.24(4)
C13 C11 C12 111.35(8)
C13 C11 C14 110.70(7)
C12 C11 C14 110.97(7)
C13 C11 S1 112.80(5)
C12 C11 S1 107.68(6)
C14 C11 S1 103.03(6)
C11 C12 H12A 106.2(11)
C11 C12 H12B 108.7(10)
H12A C12 H12B 102.2(14)
C11 C12 H12C 115.3(9)
H12A C12 H12C 116.7(14)
H12B C12 H12C 106.7(13)
C11 C13 H13A 112.9(10)
C11 C13 H13B 108.5(10)
H13A C13 H13B 110.7(14)
C11 C13 H13C 112.6(10)
H13A C13 H13C 99.0(14)
H13B C13 H13C 113.0(15)
C11 C14 H14A 110.1(11)
C11 C14 H14B 107.2(9)
H14A C14 H14B 109.7(14)
C11 C14 H14C 111.7(11)
H14A C14 H14C 104.7(14)
H14B C14 H14C 113.5(14)
N1 C15 C6 110.38(6)
N1 C15 C16 111.36(6)
C6 C15 C16 109.63(6)
N1 C15 H15 108.3(7)
C6 C15 H15 107.8(7)
C16 C15 H15 109.3(7)
C21 C16 C17 109.94(6)
C21 C16 C15 113.73(6)
C17 C16 C15 114.06(6)
C21 C16 H16 107.7(8)
C17 C16 H16 107.3(8)
C15 C16 H16 103.5(8)
C16 C17 C18 110.75(7)
C16 C17 H17A 109.8(9)
C18 C17 H17A 107.9(9)
C16 C17 H17B 113.0(9)
C18 C17 H17B 111.1(9)
H17A C17 H17B 104.0(13)
C19 C18 C17 111.50(7)
C19 C18 H18A 108.1(10)
C17 C18 H18A 111.9(10)
C19 C18 H18B 110.2(12)
C17 C18 H18B 112.7(12)
H18A C18 H18B 102.0(16)
C18 C19 C20 111.39(7)
C18 C19 H19A 109.2(10)
C20 C19 H19A 109.2(10)
C18 C19 H19B 108.6(10)
C20 C19 H19B 107.8(10)
H19A C19 H19B 110.7(14)
C19 C20 C21 111.36(7)
C19 C20 H20A 108.1(8)
C21 C20 H20A 111.6(8)
C19 C20 H20B 107.7(10)
C21 C20 H20B 111.3(10)
H20A C20 H20B 106.5(13)
C16 C21 C20 110.00(6)
C16 C21 H21A 109.2(10)
C20 C21 H21A 106.1(10)
C16 C21 H21B 111.6(9)
C20 C21 H21B 106.9(9)
H21A C21 H21B 112.9(14)
C23 C22 C27 120.69(7)
C23 C22 S2 119.04(6)
C27 C22 S2 120.15(6)
C22 C23 C24 119.53(8)
C22 C23 H23 122.2(11)
C24 C23 H23 118.3(11)
C23 C24 C25 120.88(9)
C23 C24 H24 116.7(11)
C25 C24 H24 122.2(11)
C26 C25 C24 118.44(8)
C26 C25 C28 120.37(10)
C24 C25 C28 121.16(10)
C25 C26 C27 121.52(8)
C25 C26 H26 119.7(11)
C27 C26 H26 118.8(11)
C22 C27 C26 118.90(8)
C22 C27 H27 122.8(11)
C26 C27 H27 118.3(11)
C25 C28 H28A 115.2(12)
C25 C28 H28B 111.1(13)
H28A C28 H28B 100.9(17)
C25 C28 H28C 112.3(16)
H28A C28 H28C 106(2)
H28B C28 H28C 111(2)

loop_
_geom_bond_atom_site_label_1
_geom_bond_atom_site_label_2
_geom_bond_distance
Fe1 C9 2.0237(8)
Fe1 C10 2.0316(7)
Fe1 C8 2.0415(8)
Fe1 C4 2.0464(9)
Fe1 C3 2.0472(9)
Fe1 C7 2.0496(8)
Fe1 C2 2.0501(8)
Fe1 C6 2.0515(7)
Fe1 C5 2.0518(8)
Fe1 C1 2.0525(8)
S1 O1 1.5048(6)
S1 C10 1.7777(7)
S1 C11 1.8569(8)
S2 O2 1.4355(6)
S2 O3 1.4376(6)
S2 N1 1.6071(7)
S2 C22 1.7750(8)
N1 C15 1.4702(9)
N1 HN1 0.856(15)
C1 C2 1.4230(13)
C1 C5 1.4254(11)
C1 H1 0.986(15)
C2 C3 1.4275(14)
C2 H2 0.936(16)
C3 C4 1.4261(14)
C3 H3 0.913(15)
C4 C5 1.4256(13)
C4 H4 0.922(15)
C5 H5 0.883(14)
C6 C7 1.4326(10)
C6 C10 1.4506(10)
C6 C15 1.5214(10)
C7 C8 1.4223(12)
C7 H7 0.908(14)
C8 C9 1.4230(11)
C8 H8 0.981(16)
C9 C10 1.4408(10)
C9 H9 0.954(15)
C11 C13 1.5152(12)
C11 C12 1.5218(11)
C11 C14 1.5345(11)
C12 H12A 0.970(18)
C12 H12B 1.017(17)
C12 H12C 0.968(16)
C13 H13A 0.953(16)
C13 H13B 0.975(18)
C13 H13C 0.988(18)
C14 H14A 0.948(17)
C14 H14B 0.984(16)
C14 H14C 0.941(17)
C15 C16 1.5437(10)
C15 H15 0.951(12)
C16 C21 1.5283(10)
C16 C17 1.5324(11)
C16 H16 0.975(13)
C17 C18 1.5332(12)
C17 H17A 1.001(17)
C17 H17B 1.007(16)
C18 C19 1.5264(13)
C18 H18A 0.916(18)
C18 H18B 0.97(2)
C19 C20 1.5288(13)
C19 H19A 1.010(17)
C19 H19B 0.970(16)
C20 C21 1.5331(12)
C20 H20A 1.008(14)
C20 H20B 0.937(16)
C21 H21A 0.941(17)
C21 H21B 0.985(16)
C22 C23 1.3896(12)
C22 C27 1.3920(11)
C23 C24 1.3915(13)
C23 H23 0.971(19)
C24 C25 1.3990(15)
C24 H24 0.932(18)
C25 C26 1.3902(14)
C25 C28 1.5058(13)
C26 C27 1.3946(12)
C26 H26 0.942(19)
C27 H27 0.884(17)
C28 H28A 0.918(19)
C28 H28B 0.91(2)
C28 H28C 0.96(3)
